data_7216297
loop_
_publ_author_name
'Conerney, Brian'
'Jensen, Paul'
'Kruger, Paul E.'
'Moubaraki, Boujemaa'
'Murray, Keith S.'

_publ_section_title
;
 Synthesis and structural characterisation of two coordination polymers
 (molecular ladders) incorporating [M(OAc)2]2 secondary building units and
 4,4?-bipyridine [M = Cu(ii), Zn(ii)]
;
_journal_issue 80
_journal_name_full CrystEngComm
_journal_page_first 454
_journal_paper_doi 10.1039/b311278k
_journal_volume 5
_journal_year 2003
_chemical_formula_moiety Zn(2,2'-bipy)(AcO)2
_chemical_formula_sum 'C14 H14 N2 O4 Zn'
_chemical_formula_weight 339.64
_chemical_name_systematic
;
?
;
_space_group_IT_number 2
_symmetry_cell_setting triclinic
_symmetry_space_group_name_Hall '-P 1'
_symmetry_space_group_name_H-M 'P -1'
_atom_sites_solution_hydrogens geom
_atom_sites_solution_primary direct
_atom_sites_solution_secondary difmap
_audit_creation_method SHELXL-97
_cell_angle_alpha 109.296(4)
_cell_angle_beta 99.716(4)
_cell_angle_gamma 101.034(4)
_cell_formula_units_Z 2
_cell_length_a 7.942(3)
_cell_length_b 9.106(3)
_cell_length_c 10.593(3)
_cell_measurement_temperature 153(2)
_cell_volume 687.1(4)
_computing_cell_refinement 'BRUKER SMART'
_computing_data_collection 'BRUKER SMART'
_computing_data_reduction 'BRUKER SAINT'
_computing_molecular_graphics 'BRUKER SHELXL'
_computing_publication_material 'BRUKER SHELXL'
_computing_structure_refinement 'SHELXL-97 (Sheldrick, 1997)'
_computing_structure_solution 'SHELXS-97 (Sheldrick, 1990)'
_diffrn_ambient_temperature 153(2)
_diffrn_measured_fraction_theta_full 0.897
_diffrn_measured_fraction_theta_max 0.897
_diffrn_measurement_device_type 'Bruker SMART APEX CCD'
_diffrn_measurement_method 'Omega scans'
_diffrn_radiation_monochromator graphite
_diffrn_radiation_source 'fine-focus sealed tube'
_diffrn_radiation_type MoK\a
_diffrn_radiation_wavelength 0.71073
_diffrn_reflns_av_R_equivalents 0.0943
_diffrn_reflns_av_sigmaI/netI 0.0933
_diffrn_reflns_limit_h_max 10
_diffrn_reflns_limit_h_min -10
_diffrn_reflns_limit_k_max 11
_diffrn_reflns_limit_k_min -11
_diffrn_reflns_limit_l_max 13
_diffrn_reflns_limit_l_min -13
_diffrn_reflns_number 7698
_diffrn_reflns_theta_full 28.22
_diffrn_reflns_theta_max 28.22
_diffrn_reflns_theta_min 2.10
_exptl_absorpt_coefficient_mu 1.804
_exptl_absorpt_correction_T_max 1.000
_exptl_absorpt_correction_T_min 0.658
_exptl_absorpt_correction_type empirical
_exptl_absorpt_process_details SADABS
_exptl_crystal_colour Colourless
_exptl_crystal_density_diffrn 1.642
_exptl_crystal_density_method 'not measured'
_exptl_crystal_description Needle
_exptl_crystal_F_000 348
_exptl_crystal_size_max 0.48
_exptl_crystal_size_mid 0.05
_exptl_crystal_size_min 0.05
_refine_diff_density_max 1.250
_refine_diff_density_min -1.024
_refine_diff_density_rms 0.160
_refine_ls_extinction_method none
_refine_ls_goodness_of_fit_ref 0.977
_refine_ls_hydrogen_treatment mixed
_refine_ls_matrix_type full
_refine_ls_number_parameters 190
_refine_ls_number_reflns 3046
_refine_ls_number_restraints 0
_refine_ls_restrained_S_all 0.977
_refine_ls_R_factor_all 0.0733
_refine_ls_R_factor_gt 0.0582
_refine_ls_shift/su_max 0.000
_refine_ls_shift/su_mean 0.000
_refine_ls_structure_factor_coef Fsqd
_refine_ls_weighting_details 'calc w=1/[\s^2^(Fo^2^)+(0.0747P)^2^+0.0000P] where P=(Fo^2^+2Fc^2^)/3'
_refine_ls_weighting_scheme calc
_refine_ls_wR_factor_gt 0.1338
_refine_ls_wR_factor_ref 0.1402
_reflns_number_gt 2390
_reflns_number_total 3046
_reflns_threshold_expression >2sigma(I)
_cod_data_source_file b311278k.txt
_cod_data_source_block 2
_cod_depositor_comments
;
The following automatic conversions were performed:

'_symmetry_cell_setting' value 'Triclinic' changed to 'triclinic'
according to
/usr/data/users/saulius/automatic-downloads/retrospective/RSC/lib/dictionaries/cif_core.dic
dictionary named 'cif_core.dic' version 2.4.2 from
2011-04-26.

'_exptl_absorpt_correction_type' value 'Empirical'
changed to 'empirical' according to
/usr/data/users/saulius/automatic-downloads/retrospective/RSC/lib/dictionaries/cif_core.dic
dictionary named 'cif_core.dic' version 2.4.2 from 2011-04-26.

Automatic conversion script
Id: cif_fix_values 2281 2013-09-26 08:29:07Z andrius 
;
_cod_original_sg_symbol_H-M P-1
_cod_database_code 7216297

loop_
_symmetry_equiv_pos_as_xyz
'x, y, z'
'-x, -y, -z'

loop_
_atom_site_label
_atom_site_type_symbol
_atom_site_fract_x
_atom_site_fract_y
_atom_site_fract_z
_atom_site_U_iso_or_equiv
_atom_site_adp_type
_atom_site_occupancy
_atom_site_symmetry_multiplicity
_atom_site_calc_flag
_atom_site_refinement_flags
Zn1 Zn -0.33340(6) -0.01928(5) -0.34930(4) 0.01717(17) Uani 1 1 d .
O1 O -0.2377(4) 0.1568(3) -0.4144(3) 0.0238(7) Uani 1 1 d .
O2 O -0.4042(4) 0.1150(4) -0.6221(3) 0.0254(7) Uani 1 1 d .
O3 O -0.2792(4) -0.1682(4) -0.2332(3) 0.0280(7) Uani 1 1 d .
O4 O -0.0493(4) -0.0079(4) -0.2475(3) 0.0330(8) Uani 1 1 d .
N1 N -0.3479(4) 0.1740(4) -0.1668(3) 0.0185(7) Uani 1 1 d .
N2 N -0.3271(4) 0.7938(4) 0.4616(3) 0.0163(7) Uani 1 1 d .
C1 C -0.2432(5) 0.3240(5) -0.1243(4) 0.0241(9) Uani 1 1 d .
H1 H -0.1674 0.3465 -0.1799 0.029 Uiso 1 1 calc R
C2 C -0.2385(6) 0.4474(5) -0.0052(4) 0.0244(9) Uani 1 1 d .
H2 H -0.1622 0.5517 0.0188 0.029 Uiso 1 1 calc R
C3 C -0.3453(5) 0.4200(5) 0.0805(4) 0.0171(8) Uani 1 1 d .
C4 C -0.3381(5) 0.5486(5) 0.2120(4) 0.0169(8) Uani 1 1 d .
C5 C -0.2293(5) 0.7042(5) 0.2543(4) 0.0197(8) Uani 1 1 d .
H5 H -0.1566 0.7301 0.1980 0.024 Uiso 1 1 calc R
C6 C -0.2266(5) 0.8205(5) 0.3773(4) 0.0196(8) Uani 1 1 d .
H6 H -0.1496 0.9252 0.4040 0.023 Uiso 1 1 calc R
C7 C -0.4319(6) 0.6437(5) 0.4215(4) 0.0205(9) Uani 1 1 d .
H7 H -0.5029 0.6216 0.4801 0.025 Uiso 1 1 calc R
C8 C -0.4426(6) 0.5196(5) 0.2999(4) 0.0209(9) Uani 1 1 d .
H8 H -0.5198 0.4157 0.2762 0.025 Uiso 1 1 calc R
C9 C -0.4551(6) 0.2638(5) 0.0372(4) 0.0222(9) Uani 1 1 d .
H9 H -0.5309 0.2376 0.0915 0.027 Uiso 1 1 calc R
C10 C -0.4526(6) 0.1474(5) -0.0857(4) 0.0237(9) Uani 1 1 d .
H10 H -0.5299 0.0425 -0.1139 0.028 Uiso 1 1 calc R
C11 C -0.2700(5) 0.1860(5) -0.5234(4) 0.0193(8) Uani 1 1 d .
C12 C -0.1329(6) 0.3163(6) -0.5331(5) 0.0345(11) Uani 1 1 d .
H12A H -0.0361 0.2729 -0.5626 0.052 Uiso 1 1 calc R
H12B H -0.0862 0.4045 -0.4425 0.052 Uiso 1 1 calc R
H12C H -0.1862 0.3571 -0.6005 0.052 Uiso 1 1 calc R
C13 C -0.1147(6) -0.1153(5) -0.2081(4) 0.0241(9) Uani 1 1 d .
C14 C -0.0009(8) -0.1860(8) -0.1307(6) 0.0509(15) Uani 1 1 d .
H14A H -0.0366 -0.1804 -0.0455 0.076 Uiso 1 1 calc R
H14B H 0.1233 -0.1250 -0.1078 0.076 Uiso 1 1 calc R
H14C H -0.0146 -0.2989 -0.1880 0.076 Uiso 1 1 calc R

loop_
_atom_site_aniso_label
_atom_site_aniso_U_11
_atom_site_aniso_U_22
_atom_site_aniso_U_33
_atom_site_aniso_U_23
_atom_site_aniso_U_13
_atom_site_aniso_U_12
Zn1 0.0249(3) 0.0116(3) 0.0107(2) -0.00213(17) 0.00590(17) 0.00514(18)
O1 0.0368(17) 0.0145(15) 0.0160(13) 0.0021(12) 0.0090(12) 0.0023(13)
O2 0.0241(15) 0.0241(16) 0.0200(14) -0.0008(12) 0.0068(12) 0.0036(12)
O3 0.0303(17) 0.0246(17) 0.0222(15) 0.0014(13) 0.0081(12) 0.0033(13)
O4 0.0393(18) 0.0273(18) 0.0311(17) 0.0103(14) 0.0137(14) 0.0024(15)
N1 0.0237(17) 0.0112(16) 0.0158(15) -0.0017(13) 0.0083(13) 0.0032(14)
N2 0.0232(17) 0.0086(16) 0.0111(14) -0.0028(12) 0.0038(12) 0.0030(13)
C1 0.026(2) 0.020(2) 0.0194(19) -0.0008(17) 0.0102(16) 0.0010(18)
C2 0.028(2) 0.014(2) 0.022(2) -0.0017(17) 0.0102(17) -0.0022(17)
C3 0.0226(19) 0.0133(19) 0.0127(17) 0.0000(15) 0.0050(15) 0.0069(16)
C4 0.021(2) 0.0128(19) 0.0147(18) 0.0017(15) 0.0043(15) 0.0062(16)
C5 0.026(2) 0.012(2) 0.0178(18) 0.0004(16) 0.0100(16) 0.0032(16)
C6 0.023(2) 0.013(2) 0.0175(18) -0.0011(16) 0.0078(15) 0.0029(16)
C7 0.033(2) 0.013(2) 0.0166(18) 0.0032(16) 0.0135(16) 0.0058(17)
C8 0.030(2) 0.0105(19) 0.0167(18) -0.0012(15) 0.0081(16) 0.0028(16)
C9 0.032(2) 0.014(2) 0.0179(19) 0.0004(16) 0.0137(17) 0.0037(17)
C10 0.036(2) 0.011(2) 0.0195(19) 0.0007(16) 0.0112(17) 0.0017(17)
C11 0.025(2) 0.014(2) 0.0196(19) 0.0009(16) 0.0112(16) 0.0113(17)
C12 0.037(3) 0.030(3) 0.035(3) 0.017(2) 0.008(2) -0.001(2)
C13 0.034(2) 0.020(2) 0.0147(18) 0.0003(17) 0.0061(17) 0.0099(19)
C14 0.057(4) 0.062(4) 0.039(3) 0.022(3) 0.005(3) 0.029(3)

loop_
_atom_type_symbol
_atom_type_description
_atom_type_scat_dispersion_real
_atom_type_scat_dispersion_imag
_atom_type_scat_source
C C 0.0033 0.0016 'International Tables Vol C Tables 4.2.6.8 and 6.1.1.4'
H H 0.0000 0.0000 'International Tables Vol C Tables 4.2.6.8 and 6.1.1.4'
N N 0.0061 0.0033 'International Tables Vol C Tables 4.2.6.8 and 6.1.1.4'
O O 0.0106 0.0060 'International Tables Vol C Tables 4.2.6.8 and 6.1.1.4'
Zn Zn 0.2839 1.4301 'International Tables Vol C Tables 4.2.6.8 and 6.1.1.4'

loop_
_geom_angle_atom_site_label_1
_geom_angle_atom_site_label_2
_geom_angle_atom_site_label_3
_geom_angle
_geom_angle_site_symmetry_1
_geom_angle_site_symmetry_3
O1 Zn1 O2 123.35(13) . 2_454
O1 Zn1 O3 147.96(12) . .
O2 Zn1 O3 88.48(12) 2_454 .
O1 Zn1 N2 91.84(12) . 1_544
O2 Zn1 N2 91.73(12) 2_454 1_544
O3 Zn1 N2 90.62(12) . 1_544
O1 Zn1 N1 86.15(12) . .
O2 Zn1 N1 87.29(11) 2_454 .
O3 Zn1 N1 92.41(12) . .
N2 Zn1 N1 176.79(13) 1_544 .
O1 Zn1 O4 89.92(12) . .
O2 Zn1 O4 146.52(13) 2_454 .
O3 Zn1 O4 58.10(11) . .
N2 Zn1 O4 90.68(12) 1_544 .
N1 Zn1 O4 91.83(12) . .
O1 Zn1 C13 118.90(13) . .
O2 Zn1 C13 117.61(13) 2_454 .
O3 Zn1 C13 29.13(12) . .
N2 Zn1 C13 90.09(13) 1_544 .
N1 Zn1 C13 93.07(13) . .
O4 Zn1 C13 28.98(12) . .
C11 O1 Zn1 136.8(3) . .
C11 O2 Zn1 137.9(3) . 2_454
C13 O3 Zn1 93.5(3) . .
C13 O4 Zn1 87.6(3) . .
C10 N1 C1 116.1(3) . .
C10 N1 Zn1 122.1(3) . .
C1 N1 Zn1 121.7(3) . .
C7 N2 C6 116.6(3) . .
C7 N2 Zn1 119.9(2) . 1_566
C6 N2 Zn1 123.5(2) . 1_566
N1 C1 C2 124.0(4) . .
C1 C2 C3 120.1(4) . .
C2 C3 C9 116.3(3) . .
C2 C3 C4 121.4(3) . .
C9 C3 C4 122.2(3) . .
C5 C4 C8 116.7(3) . .
C5 C4 C3 122.0(3) . .
C8 C4 C3 121.3(3) . .
C6 C5 C4 120.3(4) . .
N2 C6 C5 123.4(4) . .
N2 C7 C8 123.9(4) . .
C7 C8 C4 119.2(4) . .
C10 C9 C3 119.5(4) . .
N1 C10 C9 123.9(4) . .
O2 C11 O1 125.8(4) . .
O2 C11 C12 118.2(4) . .
O1 C11 C12 116.0(4) . .
O4 C13 O3 120.7(4) . .
O4 C13 C14 121.4(4) . .
O3 C13 C14 117.8(4) . .
O4 C13 Zn1 63.5(2) . .
O3 C13 Zn1 57.3(2) . .
C14 C13 Zn1 174.5(4) . .

loop_
_geom_bond_atom_site_label_1
_geom_bond_atom_site_label_2
_geom_bond_distance
_geom_bond_site_symmetry_2
Zn1 O1 2.016(3) .
Zn1 O2 2.028(3) 2_454
Zn1 O3 2.164(3) .
Zn1 N2 2.173(3) 1_544
Zn1 N1 2.180(3) .
Zn1 O4 2.298(4) .
Zn1 C13 2.566(4) .
O1 C11 1.264(5) .
O2 C11 1.249(5) .
O2 Zn1 2.028(3) 2_454
O3 C13 1.252(5) .
O4 C13 1.244(5) .
N1 C10 1.339(5) .
N1 C1 1.339(5) .
N2 C7 1.343(5) .
N2 C6 1.343(5) .
N2 Zn1 2.173(3) 1_566
C1 C2 1.374(6) .
C2 C3 1.390(5) .
C3 C9 1.397(5) .
C3 C4 1.479(5) .
C4 C5 1.392(5) .
C4 C8 1.401(5) .
C5 C6 1.374(5) .
C7 C8 1.381(5) .
C9 C10 1.386(5) .
C11 C12 1.493(6) .
C13 C14 1.492(7) .
